data_7243692
loop_
_publ_author_name
'Peedikakkal, Abdul Malik P.'
'Jalilov, Almaz S.'
'Shaikh, Abdul Rajjak'
'Kalanthoden, Abdul Nasar'
'Al-Saadi, Abdulaziz A.'

_publ_section_title
;
 Blue- and white-light-emitting 2D-coordination polymers and their
 solid-state photodimerization reaction
;
_journal_issue 43
_journal_name_full CrystEngComm
_journal_page_first 7663
_journal_page_last 7670
_journal_paper_doi 10.1039/D1CE00991E
_journal_volume 23
_journal_year 2021
_chemical_formula_sum 'C19 H19 N2 O8 Pb2'
_chemical_formula_weight 817.74
_space_group_IT_number 13
_space_group_name_Hall '-P 2yc'
_space_group_name_H-M_alt 'P 1 2/c 1'
_symmetry_cell_setting monoclinic
_symmetry_space_group_name_H-M 'P 1 2/c 1'
_atom_sites_solution_hydrogens geom
_atom_sites_solution_primary direct
_atom_sites_solution_secondary difmap
_audit_creation_method SHELXL-97
_audit_update_record
;
2020-12-24 deposited with the CCDC.	2021-10-06 downloaded from the CCDC.
;
_cell_angle_alpha 90.00
_cell_angle_beta 101.1950(10)
_cell_angle_gamma 90.00
_cell_formula_units_Z 2
_cell_length_a 13.6568(10)
_cell_length_b 4.4427(3)
_cell_length_c 18.6786(14)
_cell_measurement_reflns_used 6780
_cell_measurement_temperature 223(2)
_cell_measurement_theta_max 27.53
_cell_measurement_theta_min 2.75
_cell_volume 1111.72(14)
_computing_cell_refinement 'Bruker SMART'
_computing_data_collection 'Bruker SMART'
_computing_data_reduction 'Bruker SAINT'
_computing_molecular_graphics 'Bruker SHELXTL'
_computing_publication_material 'Bruker SHELXTL'
_computing_structure_refinement 'SHELXL-97 (Sheldrick, 1997)'
_computing_structure_solution 'SHELXS-97 (Sheldrick, 1990)'
_diffrn_ambient_temperature 223(2)
_diffrn_measured_fraction_theta_full 0.997
_diffrn_measured_fraction_theta_max 0.997
_diffrn_measurement_device_type 'CCD area detector'
_diffrn_measurement_method 'phi and omega scans'
_diffrn_radiation_monochromator graphite
_diffrn_radiation_source 'fine-focus sealed tube'
_diffrn_radiation_type MoK\a
_diffrn_radiation_wavelength 0.71073
_diffrn_reflns_av_R_equivalents 0.0424
_diffrn_reflns_av_sigmaI/netI 0.0538
_diffrn_reflns_limit_h_max 17
_diffrn_reflns_limit_h_min -17
_diffrn_reflns_limit_k_max 5
_diffrn_reflns_limit_k_min -5
_diffrn_reflns_limit_l_max 24
_diffrn_reflns_limit_l_min -14
_diffrn_reflns_number 7342
_diffrn_reflns_theta_full 27.50
_diffrn_reflns_theta_max 27.50
_diffrn_reflns_theta_min 2.22
_exptl_absorpt_coefficient_mu 15.171
_exptl_absorpt_correction_T_max 0.3123
_exptl_absorpt_correction_T_min 0.0543
_exptl_absorpt_correction_type multi-scan
_exptl_absorpt_process_details 'Sadabs, (Sheldrick 2001)'
_exptl_crystal_colour Colourless
_exptl_crystal_density_diffrn 2.443
_exptl_crystal_density_meas ?
_exptl_crystal_density_method 'not measured'
_exptl_crystal_description Block
_exptl_crystal_F_000 750
_exptl_crystal_size_max 0.46
_exptl_crystal_size_mid 0.26
_exptl_crystal_size_min 0.10
_refine_diff_density_max 5.391
_refine_diff_density_min -1.940
_refine_diff_density_rms 0.241
_refine_ls_extinction_method none
_refine_ls_goodness_of_fit_ref 1.128
_refine_ls_hydrogen_treatment constr
_refine_ls_matrix_type full
_refine_ls_number_parameters 210
_refine_ls_number_reflns 2552
_refine_ls_number_restraints 6
_refine_ls_restrained_S_all 1.129
_refine_ls_R_factor_all 0.0582
_refine_ls_R_factor_gt 0.0534
_refine_ls_shift/su_max 0.000
_refine_ls_shift/su_mean 0.000
_refine_ls_structure_factor_coef Fsqd
_refine_ls_weighting_details 'calc w=1/[\s^2^(Fo^2^)+(0.0394P)^2^+14.7719P] where P=(Fo^2^+2Fc^2^)/3'
_refine_ls_weighting_scheme calc
_refine_ls_wR_factor_gt 0.1291
_refine_ls_wR_factor_ref 0.1327
_reflns_number_gt 2306
_reflns_number_total 2552
_reflns_threshold_expression >2sigma(I)
_cod_data_source_file d1ce00991e2.cif
_cod_data_source_block 9414rrrp2c
_cod_depositor_comments
;
The following automatic conversions were performed:

data item '_exptl_absorpt_correction_type' value 'Multi-scan' was
changed to 'multi-scan' in accordance with the
/home/data/users/saulius/crontab/automatic-downloads/rss-feeds/RSC/lib/dictionaries/cif_core.dic
dictionary named 'cif_core.dic' version 2.4.2 last updated on
2011-04-26.

data item '_symmetry_cell_setting' value 'Monoclinic' was changed to
'monoclinic' in accordance with the
/home/data/users/saulius/crontab/automatic-downloads/rss-feeds/RSC/lib/dictionaries/cif_core.dic
dictionary named 'cif_core.dic' version 2.4.2 last updated on
2011-04-26.

data item '_exptl_crystal_density_meas' value 'Not Measured' was
changed to '?' -- the value is perceived as not measured.

Automatic conversion script
Id: cif_fix_values 7556 2019-12-06 15:28:31Z antanas 

 Adding full bibliography for 7243692--7243693.cif.
;
_cod_original_sg_symbol_H-M P2/c
_cod_database_code 7243692

loop_
_symmetry_equiv_pos_as_xyz
'x, y, z'
'-x, y, -z+1/2'
'-x, -y, -z'
'x, -y, z-1/2'

loop_
_atom_site_label
_atom_site_type_symbol
_atom_site_fract_x
_atom_site_fract_y
_atom_site_fract_z
_atom_site_U_iso_or_equiv
_atom_site_adp_type
_atom_site_occupancy
_atom_site_symmetry_multiplicity
_atom_site_calc_flag
_atom_site_refinement_flags
_atom_site_disorder_assembly
_atom_site_disorder_group
Pb1 Pb 0.13788(3) 0.16396(11) 0.73343(2) 0.05005(18) Uani 1 1 d . . .
N1 N 0.2579(8) 0.110(2) 0.6452(6) 0.062(3) Uani 1 1 d D B .
C3 C 0.3884(8) 0.013(3) 0.5489(6) 0.059(3) Uani 1 1 d D . .
C6 C 0.4542(9) -0.050(3) 0.4973(7) 0.060(3) Uani 1 1 d . . .
H6 H 0.4286 -0.1717 0.4569 0.072 Uiso 1 1 calc R . .
C7 C -0.0130(8) 0.521(3) 0.6295(6) 0.049(2) Uani 1 1 d . . .
C8 C -0.0806(11) 0.681(5) 0.5711(9) 0.089(6) Uani 1 1 d . C .
H8A H -0.1031 0.8657 0.5902 0.107 Uiso 1 1 calc R . .
H8B H -0.1377 0.5542 0.5524 0.107 Uiso 1 1 calc R . .
H8C H -0.0456 0.7277 0.5320 0.107 Uiso 1 1 calc R . .
C9 C 0.2946(11) 0.528(4) 0.8202(10) 0.084(5) Uani 1 1 d . . .
O3 O 0.2356(6) 0.6061(18) 0.7644(5) 0.056(2) Uani 1 1 d . A .
O4A O 0.3163(15) 0.271(6) 0.8318(12) 0.061(6) Uani 0.50 1 d P A .
C10B C 0.384(4) 0.734(10) 0.829(4) 0.17(3) Uani 0.50 1 d P A 2
H10A H 0.4417 0.6202 0.8223 0.209 Uiso 0.50 1 calc PR A 2
H10B H 0.3957 0.8204 0.8777 0.209 Uiso 0.50 1 calc PR A 2
H10C H 0.3705 0.8935 0.7931 0.209 Uiso 0.50 1 calc PR A 2
O4B O 0.277(3) 0.313(7) 0.8605(16) 0.105(10) Uani 0.50 1 d P A 2
C1A C 0.2269(19) 0.017(4) 0.5802(16) 0.039(5) Uani 0.50 1 d PD B 1
H1A H 0.1577 -0.0113 0.5654 0.047 Uiso 0.50 1 calc PR B 1
C2A C 0.287(2) -0.050(6) 0.5278(15) 0.045(7) Uani 0.50 1 d PD B 1
H2A H 0.2601 -0.1311 0.4817 0.054 Uiso 0.50 1 calc PR B 1
C4A C 0.4313(18) 0.081(7) 0.6251(15) 0.057(7) Uani 0.50 1 d PD B 1
H4A H 0.5008 0.0934 0.6411 0.068 Uiso 0.50 1 calc PR B 1
C5A C 0.3686(18) 0.126(6) 0.6725(12) 0.048(6) Uani 0.50 1 d PD B 1
H5A H 0.3945 0.1673 0.7220 0.058 Uiso 0.50 1 calc PR B 1
C1B C 0.243(2) -0.099(5) 0.5988(14) 0.040(6) Uani 0.50 1 d PD B 2
H1B H 0.1867 -0.2221 0.5972 0.048 Uiso 0.50 1 calc PR B 2
C2B C 0.305(2) -0.159(8) 0.5504(15) 0.060(9) Uani 0.50 1 d PD B 2
H2B H 0.2894 -0.3209 0.5177 0.072 Uiso 0.50 1 calc PR B 2
C4B C 0.402(2) 0.240(6) 0.5979(15) 0.059(7) Uani 0.50 1 d PD B 2
H4B H 0.4579 0.3651 0.6007 0.070 Uiso 0.50 1 calc PR B 2
C5B C 0.339(2) 0.293(6) 0.6422(16) 0.068(9) Uani 0.50 1 d PD B 2
H5B H 0.3499 0.4626 0.6729 0.082 Uiso 0.50 1 calc PR B 2
O1A O 0.0696(10) 0.604(3) 0.6473(8) 0.036(3) Uani 0.50 1 d P C 3
O2A O -0.0533(15) 0.280(4) 0.6402(9) 0.058(4) Uani 0.50 1 d P C 3
O1B O 0.0697(11) 0.384(4) 0.6225(8) 0.052(4) Uani 0.50 1 d P C 4
O2B O -0.0235(9) 0.527(4) 0.7010(7) 0.049(4) Uani 0.50 1 d P . 4

loop_
_atom_site_aniso_label
_atom_site_aniso_U_11
_atom_site_aniso_U_22
_atom_site_aniso_U_33
_atom_site_aniso_U_23
_atom_site_aniso_U_13
_atom_site_aniso_U_12
Pb1 0.0436(3) 0.0744(3) 0.0397(2) -0.01017(19) 0.02671(17) -0.00892(18)
N1 0.062(6) 0.075(7) 0.063(6) -0.028(5) 0.042(5) -0.024(5)
C3 0.049(6) 0.086(9) 0.052(6) -0.037(6) 0.035(5) -0.023(6)
C6 0.054(6) 0.084(8) 0.054(6) -0.038(6) 0.037(5) -0.025(6)
C7 0.052(6) 0.051(6) 0.051(6) 0.006(5) 0.026(5) -0.014(5)
C8 0.055(8) 0.152(17) 0.056(8) 0.014(10) -0.003(6) -0.020(9)
C9 0.055(7) 0.079(10) 0.101(12) -0.006(10) -0.029(8) 0.025(8)
O3 0.059(5) 0.055(5) 0.053(5) -0.010(4) 0.004(4) 0.002(4)
O4A 0.045(9) 0.091(15) 0.043(10) -0.002(10) 0.000(7) 0.031(9)
C10B 0.14(4) 0.10(3) 0.23(7) -0.06(4) -0.10(5) 0.02(3)
O4B 0.13(3) 0.10(2) 0.066(17) 0.020(16) -0.020(16) 0.037(19)
C1A 0.032(10) 0.040(15) 0.051(15) 0.000(12) 0.019(10) -0.005(11)
C2A 0.038(13) 0.071(19) 0.028(13) -0.007(11) 0.010(10) -0.022(13)
C4A 0.034(11) 0.09(2) 0.056(15) -0.030(15) 0.028(11) -0.019(13)
C5A 0.053(12) 0.069(15) 0.030(10) -0.024(10) 0.026(9) -0.020(12)
C1B 0.044(13) 0.032(13) 0.049(16) -0.006(10) 0.019(11) -0.004(10)
C2B 0.048(17) 0.10(3) 0.039(17) -0.025(17) 0.029(14) -0.011(17)
C4B 0.059(17) 0.056(15) 0.07(2) -0.026(14) 0.039(14) -0.015(12)
C5B 0.077(19) 0.060(16) 0.09(2) -0.016(15) 0.065(18) -0.021(14)
O1A 0.037(7) 0.034(7) 0.040(7) 0.007(6) 0.014(5) 0.001(5)
O2A 0.096(13) 0.042(8) 0.041(8) -0.007(7) 0.022(8) -0.023(8)
O1B 0.042(8) 0.088(13) 0.022(6) 0.011(7) 0.002(5) 0.004(8)
O2B 0.033(6) 0.092(11) 0.025(6) 0.015(7) 0.009(5) -0.007(7)

loop_
_atom_type_symbol
_atom_type_description
_atom_type_scat_dispersion_real
_atom_type_scat_dispersion_imag
_atom_type_scat_source
C C 0.0033 0.0016 'International Tables Vol C Tables 4.2.6.8 and 6.1.1.4'
H H 0.0000 0.0000 'International Tables Vol C Tables 4.2.6.8 and 6.1.1.4'
N N 0.0061 0.0033 'International Tables Vol C Tables 4.2.6.8 and 6.1.1.4'
O O 0.0106 0.0060 'International Tables Vol C Tables 4.2.6.8 and 6.1.1.4'
Pb Pb -3.3944 10.1111 'International Tables Vol C Tables 4.2.6.8 and 6.1.1.4'

loop_
_geom_angle_atom_site_label_1
_geom_angle_atom_site_label_2
_geom_angle_atom_site_label_3
_geom_angle
_geom_angle_site_symmetry_1
_geom_angle_site_symmetry_3
_geom_angle_publ_flag
O1B Pb1 O3 88.8(5) . . ?
O1B Pb1 N1 70.0(5) . . ?
O3 Pb1 N1 80.4(3) . . ?
O1B Pb1 O1A 24.8(5) . . ?
O3 Pb1 O1A 69.2(4) . . ?
N1 Pb1 O1A 82.4(4) . . ?
O1B Pb1 O2B 89.2(5) . 2_556 ?
O3 Pb1 O2B 75.1(4) . 2_556 ?
N1 Pb1 O2B 148.2(5) . 2_556 ?
O1A Pb1 O2B 70.1(5) . 2_556 ?
O1B Pb1 O2B 51.6(5) . . ?
O3 Pb1 O2B 87.5(4) . . ?
N1 Pb1 O2B 120.6(4) . . ?
O1A Pb1 O2B 39.6(4) . . ?
O2B Pb1 O2B 39.4(6) 2_556 . ?
C1B N1 C1A 29.1(10) . . ?
C1B N1 C5B 115.3(18) . . ?
C1A N1 C5B 105.8(16) . . ?
C1B N1 C5A 106.5(15) . . ?
C1A N1 C5A 117.7(15) . . ?
C5B N1 C5A 39.2(13) . . ?
C1B N1 Pb1 118.4(14) . . ?
C1A N1 Pb1 120.6(13) . . ?
C5B N1 Pb1 126.3(12) . . ?
C5A N1 Pb1 120.5(9) . . ?
C4B C3 C2B 113.8(19) . . ?
C4B C3 C2A 109.8(19) . . ?
C2B C3 C2A 27.5(13) . . ?
C4B C3 C4A 37.8(14) . . ?
C2B C3 C4A 105.8(16) . . ?
C2A C3 C4A 120.5(16) . . ?
C4B C3 C6 124.6(15) . . ?
C2B C3 C6 121.7(16) . . ?
C2A C3 C6 118.6(16) . . ?
C4A C3 C6 119.9(12) . . ?
C6 C6 C3 125.6(13) 3_656 . ?
O1A C7 O2A 131.3(15) . . ?
O1A C7 O1B 51.4(10) . . ?
O2A C7 O1B 91.8(15) . . ?
O1A C7 O2B 89.7(12) . . ?
O2A C7 O2B 74.1(12) . . ?
O1B C7 O2B 111.2(12) . . ?
O1A C7 C8 119.4(12) . . ?
O2A C7 C8 107.6(14) . . ?
O1B C7 C8 125.4(12) . . ?
O2B C7 C8 123.1(13) . . ?
O4A C9 O3 121.4(17) . . ?
O4A C9 O4B 40.2(16) . . ?
O3 C9 O4B 123(2) . . ?
O4A C9 C10B 113(2) . . ?
O3 C9 C10B 108(3) . . ?
O4B C9 C10B 129(3) . . ?
C9 O3 Pb1 102.5(10) . . ?
O4B O4A C9 75(3) . . ?
O4A O4B C9 65(3) . . ?
N1 C1A C2A 126(2) . . ?
C3 C2A C1A 116(2) . . ?
C5A C4A C3 119(2) . . ?
C4A C5A N1 119.4(19) . . ?
N1 C1B C2B 124(3) . . ?
C1B C2B C3 121(3) . . ?
C5B C4B C3 123(2) . . ?
C4B C5B N1 123(2) . . ?
C7 O1A Pb1 98.6(9) . . ?
C7 O1B Pb1 108.1(10) . . ?
C7 O2B O2B 153.9(14) . 2_556 ?
C7 O2B Pb1 127.6(11) . 2_556 ?
O2B O2B Pb1 70.4(6) 2_556 2_556 ?
C7 O2B Pb1 88.4(9) . . ?
O2B O2B Pb1 70.2(6) 2_556 . ?
Pb1 O2B Pb1 93.4(5) 2_556 . ?

loop_
_geom_bond_atom_site_label_1
_geom_bond_atom_site_label_2
_geom_bond_distance
_geom_bond_site_symmetry_2
_geom_bond_publ_flag
Pb1 O1B 2.317(14) . ?
Pb1 O3 2.382(8) . ?
Pb1 N1 2.551(9) . ?
Pb1 O1A 2.588(13) . ?
Pb1 O2B 2.700(14) 2_556 ?
Pb1 O2B 2.703(16) . ?
N1 C1B 1.26(3) . ?
N1 C1A 1.27(3) . ?
N1 C5B 1.38(3) . ?
N1 C5A 1.50(3) . ?
C3 C4B 1.35(3) . ?
C3 C2B 1.38(4) . ?
C3 C2A 1.39(3) . ?
C3 C4A 1.46(3) . ?
C3 C6 1.467(13) . ?
C6 C6 1.31(2) 3_656 ?
C7 O1A 1.172(17) . ?
C7 O2A 1.240(19) . ?
C7 O1B 1.31(2) . ?
C7 O2B 1.370(16) . ?
C7 C8 1.468(19) . ?
C9 O4A 1.19(3) . ?
C9 O3 1.237(16) . ?
C9 O4B 1.27(4) . ?
C9 C10B 1.50(5) . ?
O4A O4B 0.85(4) . ?
C1A C2A 1.43(4) . ?
C4A C5A 1.36(3) . ?
C1B C2B 1.37(4) . ?
C4B C5B 1.32(4) . ?
O2B O2B 1.82(3) 2_556 ?
O2B Pb1 2.700(14) 2_556 ?
